data_2226359
loop_
_publ_author_name
'Karthikeyan, N. S.'
'Ramachandran, G.'
'Sathiyanarayanan, K.'
'Raghavaiah, P.'
'Rathore, R. S.'

_publ_section_title
;
 3-(7,8,13,14-Tetrahydrodibenzo[<i>a</i>,<i>i</i>]phenanthridin-5-yl)benzene-1,2-diol
;
_journal_coeditor_code BH2296
_journal_issue 7
_journal_name_full 'Acta Crystallographica Section E'
_journal_page_first o1753
_journal_paper_doi 10.1107/S1600536810023688
_journal_volume 66
_journal_year 2010
_chemical_formula_iupac 'C27 H21 N O2'
_chemical_formula_moiety 'C27 H21 N O2'
_chemical_formula_sum 'C27 H21 N O2'
_chemical_formula_weight 391.45
_chemical_melting_point 540(2)
_chemical_name_systematic
;
3-(7,8,13,14-Tetrahydrodibenzo[<i>a</i>,<i>i</i>]phenanthridin-5-yl)benzene-
1,2-diol
;
_space_group_IT_number 14
_symmetry_cell_setting monoclinic
_symmetry_space_group_name_Hall '-P 2yn'
_symmetry_space_group_name_H-M 'P 1 21/n 1'
_atom_sites_solution_hydrogens geom
_atom_sites_solution_primary direct
_atom_sites_solution_secondary difmap
_cell_angle_alpha 90.00
_cell_angle_beta 106.188(10)
_cell_angle_gamma 90.00
_cell_formula_units_Z 4
_cell_length_a 11.4002(10)
_cell_length_b 10.2254(7)
_cell_length_c 17.3674(16)
_cell_measurement_reflns_used 2754
_cell_measurement_temperature 294(2)
_cell_measurement_theta_max 28.92
_cell_measurement_theta_min 2.72
_cell_volume 1944.3(3)
_computing_cell_refinement 'CrysAlis PRO (Oxford Diffraction, 2009)'
_computing_data_collection 'CrysAlis PRO (Oxford Diffraction, 2009)'
_computing_data_reduction 'CrysAlis PRO (Oxford Diffraction, 2009)'
_computing_molecular_graphics 'ORTEP-3 (Farrugia, 1997) and PLATON (Spek, 2009)'
_computing_publication_material 'SHELXL97 (Sheldrick, 2008) and PLATON (Spek, 2009)'
_computing_structure_refinement 'SHELXL97 (Sheldrick, 2008)'
_computing_structure_solution 'SHELXS97 (Sheldrick, 2008)'
_diffrn_ambient_temperature 294(2)
_diffrn_detector_area_resol_mean 16.3291
_diffrn_measured_fraction_theta_full 0.999
_diffrn_measured_fraction_theta_max 0.999
_diffrn_measurement_device_type 'Oxford Diffraction Xcalibur Eos Gemini diffractometer'
_diffrn_measurement_method '\w scan'
_diffrn_radiation_monochromator graphite
_diffrn_radiation_source 'Enhance (Mo) X-ray Source'
_diffrn_radiation_type MoK\a
_diffrn_radiation_wavelength 0.71073
_diffrn_reflns_av_R_equivalents 0.0362
_diffrn_reflns_av_sigmaI/netI 0.0677
_diffrn_reflns_limit_h_max 14
_diffrn_reflns_limit_h_min -14
_diffrn_reflns_limit_k_max 12
_diffrn_reflns_limit_k_min -9
_diffrn_reflns_limit_l_max 21
_diffrn_reflns_limit_l_min -21
_diffrn_reflns_number 9150
_diffrn_reflns_theta_full 25.00
_diffrn_reflns_theta_max 26.37
_diffrn_reflns_theta_min 2.73
_exptl_absorpt_coefficient_mu 0.084
_exptl_absorpt_correction_T_max 0.9834
_exptl_absorpt_correction_T_min 0.9656
_exptl_absorpt_correction_type multi-scan
_exptl_absorpt_process_details '(CrysAlis PRO; Oxford Diffraction, 2009)'
_exptl_crystal_colour Colourless
_exptl_crystal_density_diffrn 1.337
_exptl_crystal_density_method 'not measured'
_exptl_crystal_description Plate
_exptl_crystal_F_000 824
_exptl_crystal_size_max 0.42
_exptl_crystal_size_mid 0.36
_exptl_crystal_size_min 0.20
_refine_diff_density_max 0.152
_refine_diff_density_min -0.186
_refine_ls_extinction_method none
_refine_ls_goodness_of_fit_ref 0.858
_refine_ls_hydrogen_treatment constr
_refine_ls_matrix_type full
_refine_ls_number_constraints 0
_refine_ls_number_parameters 273
_refine_ls_number_reflns 3974
_refine_ls_number_restraints 0
_refine_ls_restrained_S_all 0.858
_refine_ls_R_factor_all 0.0939
_refine_ls_R_factor_gt 0.0419
_refine_ls_shift/su_max 0.000
_refine_ls_shift/su_mean 0.000
_refine_ls_structure_factor_coef Fsqd
_refine_ls_weighting_details 'calc w=1/[\s^2^(Fo^2^)+(0.0412P)^2^] where P=(Fo^2^+2Fc^2^)/3'
_refine_ls_weighting_scheme calc
_refine_ls_wR_factor_gt 0.0806
_refine_ls_wR_factor_ref 0.0917
_reflns_number_gt 2174
_reflns_number_total 3974
_reflns_threshold_expression >2\s(I)
_cod_data_source_file bh2296.cif
_cod_data_source_block I
_cod_original_sg_symbol_H-M 'P 21/n'
_cod_database_code 2226359
_cod_database_fobs_code 2226359

loop_
_symmetry_equiv_pos_as_xyz
'x, y, z'
'-x+1/2, y+1/2, -z+1/2'
'-x, -y, -z'
'x+1/2, -y+1/2, z+1/2'

loop_
_atom_site_type_symbol
_atom_site_label
_atom_site_fract_x
_atom_site_fract_y
_atom_site_fract_z
_atom_site_U_iso_or_equiv
_atom_site_adp_type
_atom_site_calc_flag
_atom_site_refinement_flags
_atom_site_occupancy
_atom_site_disorder_assembly
_atom_site_disorder_group
C C1 0.58139(16) 0.19964(15) 1.00791(11) 0.0382(4) Uani d . 1 . .
C C2 0.68255(16) 0.12360(17) 1.06347(11) 0.0519(5) Uani d . 1 . .
H H2A 0.6793 0.0332 1.0460 0.062 Uiso calc R 1 . .
H H2B 0.6730 0.1253 1.1172 0.062 Uiso calc R 1 . .
C C3 0.80504(17) 0.18322(18) 1.06389(11) 0.0517(5) Uani d . 1 . .
H H3A 0.8109 0.2715 1.0850 0.062 Uiso calc R 1 . .
H H3B 0.8710 0.1319 1.0978 0.062 Uiso calc R 1 . .
C C4 0.81547(16) 0.18521(14) 0.98005(11) 0.0398(4) Uani d . 1 . .
C C5 0.92342(16) 0.15038(15) 0.96280(12) 0.0471(5) Uani d . 1 . .
H H5 0.9921 0.1306 1.0046 0.057 Uiso calc R 1 . .
C C6 0.93057(17) 0.14457(15) 0.88518(13) 0.0508(5) Uani d . 1 . .
H H6 1.0037 0.1222 0.8748 0.061 Uiso calc R 1 . .
C C7 0.82859(17) 0.17209(16) 0.82289(12) 0.0483(5) Uani d . 1 . .
H H7 0.8325 0.1670 0.7702 0.058 Uiso calc R 1 . .
C C8 0.72046(16) 0.20723(14) 0.83870(11) 0.0417(4) Uani d . 1 . .
H H8 0.6519 0.2245 0.7962 0.050 Uiso calc R 1 . .
C C9 0.71229(15) 0.21729(14) 0.91707(10) 0.0351(4) Uani d . 1 . .
C C10 0.59725(15) 0.25250(14) 0.93686(10) 0.0341(4) Uani d . 1 . .
C C11 0.50312(15) 0.33225(14) 0.89077(10) 0.0335(4) Uani d . 1 . .
C C12 0.51453(15) 0.40983(14) 0.81910(10) 0.0400(4) Uani d . 1 . .
H H12A 0.4838 0.3582 0.7708 0.048 Uiso calc R 1 . .
H H12B 0.5999 0.4290 0.8250 0.048 Uiso calc R 1 . .
C C13 0.44307(16) 0.53713(15) 0.81136(11) 0.0445(5) Uani d . 1 . .
H H13A 0.4774 0.5918 0.8578 0.053 Uiso calc R 1 . .
H H13B 0.4488 0.5842 0.7640 0.053 Uiso calc R 1 . .
C C14 0.31175(16) 0.50795(15) 0.80502(10) 0.0369(4) Uani d . 1 . .
C C15 0.21463(18) 0.56693(17) 0.74949(11) 0.0475(5) Uani d . 1 . .
H H15 0.2296 0.6340 0.7173 0.057 Uiso calc R 1 . .
C C16 0.09624(19) 0.52755(17) 0.74136(12) 0.0529(5) Uani d . 1 . .
H H16 0.0321 0.5689 0.7043 0.063 Uiso calc R 1 . .
C C17 0.07236(17) 0.42738(17) 0.78777(12) 0.0496(5) Uani d . 1 . .
H H17 -0.0073 0.3987 0.7810 0.059 Uiso calc R 1 . .
C C18 0.16807(16) 0.36996(16) 0.84443(11) 0.0425(5) Uani d . 1 . .
H H18 0.1520 0.3028 0.8761 0.051 Uiso calc R 1 . .
C C19 0.28837(15) 0.41046(14) 0.85521(10) 0.0348(4) Uani d . 1 . .
C C20 0.39375(15) 0.34712(14) 0.91349(10) 0.0337(4) Uani d . 1 . .
C C21 0.38970(15) 0.29631(14) 0.98754(10) 0.0352(4) Uani d . 1 . .
C C22 0.29358(15) 0.32283(14) 1.02851(10) 0.0355(4) Uani d . 1 . .
C C23 0.26657(16) 0.23013(15) 1.07973(10) 0.0375(4) Uani d . 1 . .
C C24 0.17524(16) 0.25250(16) 1.11694(10) 0.0408(4) Uani d . 1 . .
C C25 0.11592(16) 0.37071(16) 1.10857(11) 0.0474(5) Uani d . 1 . .
H H25 0.0549 0.3856 1.1336 0.057 Uiso calc R 1 . .
C C26 0.14778(17) 0.46731(17) 1.06260(12) 0.0476(5) Uani d . 1 . .
H H26 0.1104 0.5488 1.0586 0.057 Uiso calc R 1 . .
C C27 0.23424(15) 0.44406(15) 1.02280(11) 0.0424(4) Uani d . 1 . .
H H27 0.2538 0.5099 0.9915 0.051 Uiso calc R 1 . .
N N1 0.48233(13) 0.22200(12) 1.03236(8) 0.0405(4) Uani d . 1 . .
O O1 0.32438(12) 0.11211(10) 1.09616(8) 0.0547(4) Uani d . 1 . .
H H1 0.3904 0.1158 1.0861 0.082 Uiso calc R 1 . .
O O2 0.14479(13) 0.15665(11) 1.16295(8) 0.0580(4) Uani d . 1 . .
H H2 0.1878 0.0922 1.1635 0.087 Uiso calc R 1 . .

loop_
_atom_site_aniso_label
_atom_site_aniso_U_11
_atom_site_aniso_U_22
_atom_site_aniso_U_33
_atom_site_aniso_U_12
_atom_site_aniso_U_13
_atom_site_aniso_U_23
C1 0.0440(11) 0.0378(9) 0.0325(10) 0.0032(8) 0.0105(9) 0.0031(8)
C2 0.0597(13) 0.0584(11) 0.0388(12) 0.0166(10) 0.0157(10) 0.0142(10)
C3 0.0477(13) 0.0604(11) 0.0404(12) 0.0116(10) 0.0012(10) 0.0030(10)
C4 0.0427(11) 0.0352(9) 0.0386(11) 0.0000(8) 0.0066(9) 0.0007(8)
C5 0.0367(11) 0.0421(10) 0.0568(14) 0.0028(9) 0.0034(10) 0.0006(10)
C6 0.0399(12) 0.0502(11) 0.0664(15) 0.0017(9) 0.0215(11) 0.0029(11)
C7 0.0475(12) 0.0541(11) 0.0493(13) 0.0027(10) 0.0232(11) 0.0031(10)
C8 0.0386(11) 0.0458(10) 0.0413(12) 0.0008(9) 0.0119(9) 0.0046(9)
C9 0.0363(10) 0.0319(9) 0.0357(11) -0.0016(8) 0.0078(9) 0.0011(8)
C10 0.0359(10) 0.0349(9) 0.0312(10) -0.0016(8) 0.0086(8) -0.0001(8)
C11 0.0374(10) 0.0345(9) 0.0282(10) -0.0033(8) 0.0087(8) 0.0003(8)
C12 0.0384(11) 0.0482(10) 0.0355(11) 0.0016(8) 0.0138(9) 0.0090(9)
C13 0.0500(12) 0.0440(10) 0.0404(11) -0.0002(9) 0.0143(10) 0.0101(9)
C14 0.0432(11) 0.0348(9) 0.0327(10) 0.0029(8) 0.0105(9) -0.0012(8)
C15 0.0566(13) 0.0459(11) 0.0415(12) 0.0114(10) 0.0162(11) 0.0074(9)
C16 0.0505(13) 0.0598(12) 0.0427(12) 0.0192(10) 0.0036(10) 0.0024(10)
C17 0.0365(11) 0.0591(12) 0.0509(13) 0.0032(9) 0.0086(10) -0.0072(10)
C18 0.0397(11) 0.0449(10) 0.0438(12) -0.0003(9) 0.0131(9) -0.0013(9)
C19 0.0387(11) 0.0357(9) 0.0304(10) 0.0033(8) 0.0102(8) -0.0022(8)
C20 0.0368(10) 0.0321(9) 0.0322(10) -0.0031(8) 0.0096(8) 0.0006(8)
C21 0.0406(11) 0.0322(9) 0.0339(10) -0.0021(8) 0.0123(9) 0.0016(8)
C22 0.0401(11) 0.0364(9) 0.0320(10) -0.0022(8) 0.0131(8) -0.0011(8)
C23 0.0459(11) 0.0356(10) 0.0329(10) -0.0008(8) 0.0142(9) -0.0036(8)
C24 0.0483(12) 0.0451(10) 0.0309(10) -0.0119(9) 0.0140(9) -0.0061(8)
C25 0.0459(12) 0.0535(11) 0.0491(13) -0.0033(10) 0.0235(10) -0.0110(10)
C26 0.0479(12) 0.0435(10) 0.0534(13) 0.0028(9) 0.0171(10) -0.0061(10)
C27 0.0452(11) 0.0385(9) 0.0442(12) -0.0013(9) 0.0134(9) 0.0003(9)
N1 0.0468(10) 0.0415(8) 0.0358(9) 0.0038(7) 0.0160(8) 0.0050(7)
O1 0.0700(10) 0.0442(7) 0.0605(10) 0.0078(7) 0.0356(8) 0.0108(6)
O2 0.0769(11) 0.0544(7) 0.0543(9) -0.0078(7) 0.0374(8) 0.0032(7)

loop_
_atom_type_symbol
_atom_type_description
_atom_type_scat_dispersion_real
_atom_type_scat_dispersion_imag
_atom_type_scat_source
C C 0.0033 0.0016 'International Tables Vol C Tables 4.2.6.8 and 6.1.1.4'
H H 0.0000 0.0000 'International Tables Vol C Tables 4.2.6.8 and 6.1.1.4'
N N 0.0061 0.0033 'International Tables Vol C Tables 4.2.6.8 and 6.1.1.4'
O O 0.0106 0.0060 'International Tables Vol C Tables 4.2.6.8 and 6.1.1.4'

loop_
_geom_angle_atom_site_label_1
_geom_angle_atom_site_label_2
_geom_angle_atom_site_label_3
_geom_angle_site_symmetry_1
_geom_angle_site_symmetry_3
_geom_angle
_geom_angle_publ_flag
N1 C1 C10 . . 122.83(16) ?
N1 C1 C2 . . 116.89(16) ?
C10 C1 C2 . . 120.08(16) ?
C1 C2 C3 . . 109.61(14) ?
C1 C2 H2A . . 109.7 ?
C3 C2 H2A . . 109.7 ?
C1 C2 H2B . . 109.7 ?
C3 C2 H2B . . 109.7 ?
H2A C2 H2B . . 108.2 ?
C4 C3 C2 . . 108.85(15) ?
C4 C3 H3A . . 109.9 ?
C2 C3 H3A . . 109.9 ?
C4 C3 H3B . . 109.9 ?
C2 C3 H3B . . 109.9 ?
H3A C3 H3B . . 108.3 ?
C5 C4 C9 . . 119.42(17) ?
C5 C4 C3 . . 121.46(16) ?
C9 C4 C3 . . 119.05(16) ?
C6 C5 C4 . . 121.34(18) ?
C6 C5 H5 . . 119.3 ?
C4 C5 H5 . . 119.3 ?
C5 C6 C7 . . 119.57(17) ?
C5 C6 H6 . . 120.2 ?
C7 C6 H6 . . 120.2 ?
C6 C7 C8 . . 120.04(18) ?
C6 C7 H7 . . 120.0 ?
C8 C7 H7 . . 120.0 ?
C7 C8 C9 . . 121.27(17) ?
C7 C8 H8 . . 119.4 ?
C9 C8 H8 . . 119.4 ?
C8 C9 C4 . . 118.30(16) ?
C8 C9 C10 . . 123.09(16) ?
C4 C9 C10 . . 118.50(16) ?
C1 C10 C11 . . 117.29(15) ?
C1 C10 C9 . . 116.55(15) ?
C11 C10 C9 . . 126.15(15) ?
C10 C11 C20 . . 119.65(15) ?
C10 C11 C12 . . 123.07(15) ?
C20 C11 C12 . . 117.22(14) ?
C11 C12 C13 . . 110.78(13) ?
C11 C12 H12A . . 109.5 ?
C13 C12 H12A . . 109.5 ?
C11 C12 H12B . . 109.5 ?
C13 C12 H12B . . 109.5 ?
H12A C12 H12B . . 108.1 ?
C14 C13 C12 . . 109.58(13) ?
C14 C13 H13A . . 109.8 ?
C12 C13 H13A . . 109.8 ?
C14 C13 H13B . . 109.8 ?
C12 C13 H13B . . 109.8 ?
H13A C13 H13B . . 108.2 ?
C15 C14 C19 . . 119.31(17) ?
C15 C14 C13 . . 123.46(16) ?
C19 C14 C13 . . 117.12(16) ?
C16 C15 C14 . . 120.90(17) ?
C16 C15 H15 . . 119.5 ?
C14 C15 H15 . . 119.5 ?
C17 C16 C15 . . 120.36(18) ?
C17 C16 H16 . . 119.8 ?
C15 C16 H16 . . 119.8 ?
C16 C17 C18 . . 119.20(18) ?
C16 C17 H17 . . 120.4 ?
C18 C17 H17 . . 120.4 ?
C17 C18 C19 . . 121.45(17) ?
C17 C18 H18 . . 119.3 ?
C19 C18 H18 . . 119.3 ?
C18 C19 C14 . . 118.65(16) ?
C18 C19 C20 . . 122.68(15) ?
C14 C19 C20 . . 118.49(15) ?
C21 C20 C11 . . 118.24(15) ?
C21 C20 C19 . . 124.05(15) ?
C11 C20 C19 . . 117.64(15) ?
N1 C21 C20 . . 121.02(15) ?
N1 C21 C22 . . 112.76(15) ?
C20 C21 C22 . . 126.08(15) ?
C23 C22 C27 . . 117.31(15) ?
C23 C22 C21 . . 120.33(14) ?
C27 C22 C21 . . 122.15(14) ?
O1 C23 C24 . . 115.39(14) ?
O1 C23 C22 . . 123.72(15) ?
C24 C23 C22 . . 120.88(15) ?
O2 C24 C25 . . 119.64(16) ?
O2 C24 C23 . . 119.91(15) ?
C25 C24 C23 . . 120.45(16) ?
C24 C25 C26 . . 119.33(17) ?
C24 C25 H25 . . 120.3 ?
C26 C25 H25 . . 120.3 ?
C27 C26 C25 . . 120.57(16) ?
C27 C26 H26 . . 119.7 ?
C25 C26 H26 . . 119.7 ?
C26 C27 C22 . . 121.15(16) ?
C26 C27 H27 . . 119.4 ?
C22 C27 H27 . . 119.4 ?
C1 N1 C21 . . 120.44(15) ?
C23 O1 H1 . . 109.5 ?
C24 O2 H2 . . 109.5 ?

loop_
_geom_bond_atom_site_label_1
_geom_bond_atom_site_label_2
_geom_bond_site_symmetry_2
_geom_bond_distance
_geom_bond_publ_flag
C1 N1 . 1.332(2) ?
C1 C10 . 1.404(2) ?
C1 C2 . 1.498(2) ?
C2 C3 . 1.522(2) ?
C2 H2A . 0.9700 ?
C2 H2B . 0.9700 ?
C3 C4 . 1.494(2) ?
C3 H3A . 0.9700 ?
C3 H3B . 0.9700 ?
C4 C5 . 1.392(2) ?
C4 C9 . 1.404(2) ?
C5 C6 . 1.374(3) ?
C5 H5 . 0.9300 ?
C6 C7 . 1.378(2) ?
C6 H6 . 0.9300 ?
C7 C8 . 1.383(2) ?
C7 H7 . 0.9300 ?
C8 C9 . 1.394(2) ?
C8 H8 . 0.9300 ?
C9 C10 . 1.490(2) ?
C10 C11 . 1.406(2) ?
C11 C20 . 1.417(2) ?
C11 C12 . 1.512(2) ?
C12 C13 . 1.522(2) ?
C12 H12A . 0.9700 ?
C12 H12B . 0.9700 ?
C13 C14 . 1.500(2) ?
C13 H13A . 0.9700 ?
C13 H13B . 0.9700 ?
C14 C15 . 1.387(2) ?
C14 C19 . 1.398(2) ?
C15 C16 . 1.377(2) ?
C15 H15 . 0.9300 ?
C16 C17 . 1.377(2) ?
C16 H16 . 0.9300 ?
C17 C18 . 1.380(2) ?
C17 H17 . 0.9300 ?
C18 C19 . 1.394(2) ?
C18 H18 . 0.9300 ?
C19 C20 . 1.486(2) ?
C20 C21 . 1.400(2) ?
C21 N1 . 1.357(2) ?
C21 C22 . 1.488(2) ?
C22 C23 . 1.392(2) ?
C22 C27 . 1.402(2) ?
C23 O1 . 1.3665(18) ?
C23 C24 . 1.389(2) ?
C24 O2 . 1.3691(19) ?
C24 C25 . 1.373(2) ?
C25 C26 . 1.381(2) ?
C25 H25 . 0.9300 ?
C26 C27 . 1.373(2) ?
C26 H26 . 0.9300 ?
C27 H27 . 0.9300 ?
O1 H1 . 0.8200 ?
O2 H2 . 0.8200 ?

loop_
_geom_hbond_atom_site_label_D
_geom_hbond_atom_site_label_H
_geom_hbond_atom_site_label_A
_geom_hbond_site_symmetry_A
_geom_hbond_distance_DH
_geom_hbond_distance_HA
_geom_hbond_distance_DA
_geom_hbond_angle_DHA
_geom_hbond_publ_flag
O1 H1 N1 . 0.82 1.92 2.616(2) 142 yes
O2 H2 O1 . 0.82 2.20 2.659(2) 115 yes
C8 H8 O2 4_554 0.93 2.60 3.245(2) 127 yes
O2 H2 Cg3 3_657 0.82 2.99 3.6649(14) 142 yes
C26 H26 Cg3 3_667 0.93 2.92 3.6663(19) 139 yes

loop_
_geom_torsion_atom_site_label_1
_geom_torsion_atom_site_label_2
_geom_torsion_atom_site_label_3
_geom_torsion_atom_site_label_4
_geom_torsion_site_symmetry_1
_geom_torsion_site_symmetry_2
_geom_torsion_site_symmetry_3
_geom_torsion_site_symmetry_4
_geom_torsion
_geom_torsion_publ_flag
N1 C1 C2 C3 . . . . -139.21(16) ?
C10 C1 C2 C3 . . . . 35.8(2) ?
C1 C2 C3 C4 . . . . -56.87(18) ?
C2 C3 C4 C5 . . . . -137.29(16) ?
C2 C3 C4 C9 . . . . 39.81(19) ?
C9 C4 C5 C6 . . . . -1.1(2) ?
C3 C4 C5 C6 . . . . 175.97(15) ?
C4 C5 C6 C7 . . . . -0.8(3) ?
C5 C6 C7 C8 . . . . 1.0(3) ?
C6 C7 C8 C9 . . . . 0.8(2) ?
C7 C8 C9 C4 . . . . -2.8(2) ?
C7 C8 C9 C10 . . . . -178.89(14) ?
C5 C4 C9 C8 . . . . 2.9(2) ?
C3 C4 C9 C8 . . . . -174.29(14) ?
C5 C4 C9 C10 . . . . 179.17(13) ?
C3 C4 C9 C10 . . . . 2.0(2) ?
N1 C1 C10 C11 . . . . 0.1(2) ?
C2 C1 C10 C11 . . . . -174.64(14) ?
N1 C1 C10 C9 . . . . -179.29(14) ?
C2 C1 C10 C9 . . . . 6.0(2) ?
C8 C9 C10 C1 . . . . 149.50(15) ?
C4 C9 C10 C1 . . . . -26.6(2) ?
C8 C9 C10 C11 . . . . -29.8(2) ?
C4 C9 C10 C11 . . . . 154.06(15) ?
C1 C10 C11 C20 . . . . -5.2(2) ?
C9 C10 C11 C20 . . . . 174.09(14) ?
C1 C10 C11 C12 . . . . 171.70(15) ?
C9 C10 C11 C12 . . . . -9.0(2) ?
C10 C11 C12 C13 . . . . -147.04(15) ?
C20 C11 C12 C13 . . . . 29.9(2) ?
C11 C12 C13 C14 . . . . -57.30(19) ?
C12 C13 C14 C15 . . . . -134.66(16) ?
C12 C13 C14 C19 . . . . 41.6(2) ?
C19 C14 C15 C16 . . . . -2.3(3) ?
C13 C14 C15 C16 . . . . 173.86(16) ?
C14 C15 C16 C17 . . . . -0.8(3) ?
C15 C16 C17 C18 . . . . 2.2(3) ?
C16 C17 C18 C19 . . . . -0.5(3) ?
C17 C18 C19 C14 . . . . -2.5(2) ?
C17 C18 C19 C20 . . . . -177.56(15) ?
C15 C14 C19 C18 . . . . 3.9(2) ?
C13 C14 C19 C18 . . . . -172.52(15) ?
C15 C14 C19 C20 . . . . 179.13(15) ?
C13 C14 C19 C20 . . . . 2.7(2) ?
C10 C11 C20 C21 . . . . 8.8(2) ?
C12 C11 C20 C21 . . . . -168.34(14) ?
C10 C11 C20 C19 . . . . -168.43(14) ?
C12 C11 C20 C19 . . . . 14.5(2) ?
C18 C19 C20 C21 . . . . -34.8(2) ?
C14 C19 C20 C21 . . . . 150.12(15) ?
C18 C19 C20 C11 . . . . 142.20(16) ?
C14 C19 C20 C11 . . . . -32.9(2) ?
C11 C20 C21 N1 . . . . -7.4(2) ?
C19 C20 C21 N1 . . . . 169.61(14) ?
C11 C20 C21 C22 . . . . 167.95(14) ?
C19 C20 C21 C22 . . . . -15.1(2) ?
N1 C21 C22 C23 . . . . -32.9(2) ?
C20 C21 C22 C23 . . . . 151.40(16) ?
N1 C21 C22 C27 . . . . 141.72(16) ?
C20 C21 C22 C27 . . . . -33.9(2) ?
C27 C22 C23 O1 . . . . -174.59(15) ?
C21 C22 C23 O1 . . . . 0.3(3) ?
C27 C22 C23 C24 . . . . 6.5(3) ?
C21 C22 C23 C24 . . . . -178.57(15) ?
O1 C23 C24 O2 . . . . -3.2(2) ?
C22 C23 C24 O2 . . . . 175.78(16) ?
O1 C23 C24 C25 . . . . 176.16(16) ?
C22 C23 C24 C25 . . . . -4.9(3) ?
O2 C24 C25 C26 . . . . 179.48(17) ?
C23 C24 C25 C26 . . . . 0.1(3) ?
C24 C25 C26 C27 . . . . 2.7(3) ?
C25 C26 C27 C22 . . . . -0.9(3) ?
C23 C22 C27 C26 . . . . -3.7(3) ?
C21 C22 C27 C26 . . . . -178.51(17) ?
C10 C1 N1 C21 . . . . 1.4(2) ?
C2 C1 N1 C21 . . . . 176.29(14) ?
C20 C21 N1 C1 . . . . 2.4(2) ?
C22 C21 N1 C1 . . . . -173.55(14) ?

loop_
_cod_related_entry_id
_cod_related_entry_database
_cod_related_entry_code
1 ChemSpider 24745366
